data_4503175
loop_
_publ_author_name
'Uno, Kenjiro'
'Ogawa, Yoshihiro'
'Nakamura, Naotake'

_publ_section_title
;
 Polymorphism of Long-Chain Alkane-\a,\w-Diols with an Even Number of
 Carbon Atoms
;
_journal_issue 2
_journal_name_full 'Crystal Growth &amp; Design'
_journal_page_first 592
_journal_paper_doi 10.1021/cg700729q
_journal_volume 8
_journal_year 2008
_chemical_formula_moiety 'C22 H46 O2'
_chemical_formula_sum 'C22 H46 O2'
_chemical_formula_weight 342.59
_space_group_IT_number 15
_symmetry_cell_setting monoclinic
_symmetry_Int_Tables_number 15
_symmetry_space_group_name_Hall '-C 2yc'
_symmetry_space_group_name_H-M 'C 1 2/c 1'
_audit_creation_date 2007-07-24T06:33:31-00:00
_audit_creation_method 'WinGX routine CIF_UPDATE'
_cell_angle_alpha 90
_cell_angle_beta 95.21(2)
_cell_angle_gamma 90
_cell_formula_units_Z 4
_cell_length_a 9.691(4)
_cell_length_b 5.235(3)
_cell_length_c 43.416(6)
_cell_measurement_reflns_used 22
_cell_measurement_temperature 296(2)
_cell_measurement_theta_max 29.50
_cell_measurement_theta_min 10.00
_cell_volume 2193.5(16)
_computing_molecular_graphics 'Ortep-3 for Windows (Farrugia, 1997)'
_computing_publication_material 'WinGX publication routines (Farrugia, 1999)'
_computing_structure_refinement 'SHELXL-97 (Sheldrick, 1997)'
_computing_structure_solution 'SHELXS-86 (Sheldrick, 1986)'
_diffrn_measured_fraction_theta_full 0.952
_diffrn_measured_fraction_theta_max 0.952
_diffrn_measurement_device_type 'Rigaku AFC5R'
_diffrn_measurement_method \w
_diffrn_radiation_probe x-ray
_diffrn_radiation_type CuK\a
_diffrn_radiation_wavelength 1.54178
_diffrn_reflns_av_R_equivalents 0.0521
_diffrn_reflns_limit_h_max 1
_diffrn_reflns_limit_h_min -11
_diffrn_reflns_limit_k_max 0
_diffrn_reflns_limit_k_min -6
_diffrn_reflns_limit_l_max 52
_diffrn_reflns_limit_l_min -52
_diffrn_reflns_number 2396
_diffrn_reflns_theta_full 70.59
_diffrn_reflns_theta_max 70.59
_diffrn_reflns_theta_min 4.09
_diffrn_standards_decay_% 3.37
_diffrn_standards_interval_count 150
_diffrn_standards_number 3
_exptl_absorpt_coefficient_mu 0.477
_exptl_absorpt_correction_T_max 0.9909
_exptl_absorpt_correction_T_min 0.9132
_exptl_absorpt_correction_type psi-scans
_exptl_absorpt_process_details '(North, Phillips & Mathews, 1968)'
_exptl_crystal_colour colorless
_exptl_crystal_density_diffrn 1.037
_exptl_crystal_density_method 'not measured'
_exptl_crystal_description plate
_exptl_crystal_F_000 776
_exptl_crystal_size_max 0.8
_exptl_crystal_size_mid 0.2
_exptl_crystal_size_min 0.01
_refine_diff_density_max 0.125
_refine_diff_density_min -0.164
_refine_ls_extinction_method none
_refine_ls_goodness_of_fit_ref 0.907
_refine_ls_hydrogen_treatment mixed
_refine_ls_matrix_type full
_refine_ls_number_parameters 112
_refine_ls_number_reflns 2019
_refine_ls_number_restraints 1
_refine_ls_restrained_S_all 0.907
_refine_ls_R_factor_gt 0.0501
_refine_ls_shift/su_max <0.001
_refine_ls_structure_factor_coef Fsqd
_refine_ls_weighting_details 'calc w=1/[\s^2^(Fo^2^)+(0.0776P)^2^+0.0000P] where P=(Fo^2^+2Fc^2^)/3'
_refine_ls_weighting_scheme calc
_refine_ls_wR_factor_ref 0.1744
_reflns_number_gt 699
_reflns_number_total 2019
_reflns_threshold_expression >2sigma(I)
_cod_data_source_file cg700729q-file002.cif
_cod_data_source_block 2_Docosane-1,22-diol-I'
_cod_original_sg_symbol_H-M 'C 2/c'
_cod_database_code 4503175

loop_
_symmetry_equiv_pos_as_xyz
'x, y, z'
'-x, y, -z+1/2'
'x+1/2, y+1/2, z'
'-x+1/2, y+1/2, -z+1/2'
'-x, -y, -z'
'x, -y, z-1/2'
'-x+1/2, -y+1/2, -z'
'x+1/2, -y+1/2, z-1/2'

loop_
_atom_site_label
_atom_site_type_symbol
_atom_site_fract_x
_atom_site_fract_y
_atom_site_fract_z
_atom_site_U_iso_or_equiv
_atom_site_adp_type
_atom_site_occupancy
_atom_site_calc_flag
_atom_site_refinement_flags
O1 O -0.2199(3) -0.1935(4) 0.23987(5) 0.0714(8) Uani 1 d D
H1 H -0.234(4) -0.339(4) 0.2463(9) 0.107 Uiso 1 d D
C1 C -0.1348(3) -0.2336(5) 0.21551(6) 0.0484(8) Uani 1 d .
H1A H -0.1833 -0.3389 0.1996 0.058 Uiso 1 calc R
H1B H -0.0509 -0.3224 0.2233 0.058 Uiso 1 calc R
C2 C -0.0983(3) 0.0169(6) 0.20201(6) 0.0479(8) Uani 1 d .
H2A H -0.0504 0.1208 0.2181 0.058 Uiso 1 calc R
H2B H -0.183 0.1052 0.1946 0.058 Uiso 1 calc R
C3 C -0.0081(3) -0.0094(6) 0.17566(6) 0.0460(8) Uani 1 d .
H3A H -0.0538 -0.1218 0.1602 0.055 Uiso 1 calc R
H3B H 0.0785 -0.0895 0.1834 0.055 Uiso 1 calc R
C4 C 0.0240(3) 0.2431(5) 0.16032(6) 0.0448(8) Uani 1 d .
H4A H -0.0625 0.3234 0.1526 0.054 Uiso 1 calc R
H4B H 0.0699 0.3556 0.1758 0.054 Uiso 1 calc R
C5 C 0.1149(3) 0.2141(5) 0.13381(6) 0.0439(8) Uani 1 d .
H5A H 0.2017 0.1355 0.1416 0.053 Uiso 1 calc R
H5B H 0.0694 0.0997 0.1185 0.053 Uiso 1 calc R
C6 C 0.1458(3) 0.4641(5) 0.11817(6) 0.0452(8) Uani 1 d .
H6A H 0.059 0.5418 0.1101 0.054 Uiso 1 calc R
H6B H 0.1904 0.5792 0.1335 0.054 Uiso 1 calc R
C7 C 0.2378(3) 0.4355(5) 0.09196(6) 0.0437(8) Uani 1 d .
H7A H 0.1936 0.3191 0.0767 0.052 Uiso 1 calc R
H7B H 0.3248 0.3589 0.1 0.052 Uiso 1 calc R
C8 C 0.2683(3) 0.6844(5) 0.07604(5) 0.0443(7) Uani 1 d .
H8A H 0.1813 0.7603 0.0678 0.053 Uiso 1 calc R
H8B H 0.3119 0.8012 0.0913 0.053 Uiso 1 calc R
C9 C 0.3611(3) 0.6562(5) 0.05001(6) 0.0448(8) Uani 1 d .
H9A H 0.3177 0.539 0.0348 0.054 Uiso 1 calc R
H9B H 0.4481 0.5807 0.0582 0.054 Uiso 1 calc R
C10 C 0.3915(3) 0.9047(5) 0.03399(6) 0.0454(8) Uani 1 d .
H10A H 0.3045 0.9799 0.0257 0.055 Uiso 1 calc R
H10B H 0.4346 1.0223 0.0492 0.055 Uiso 1 calc R
C11 C 0.4848(3) 0.8757(5) 0.00806(6) 0.0441(8) Uani 1 d .
H11A H 0.4418 0.7578 -0.0072 0.053 Uiso 1 calc R
H11B H 0.5719 0.8007 0.0164 0.053 Uiso 1 calc R

loop_
_atom_site_aniso_label
_atom_site_aniso_U_11
_atom_site_aniso_U_22
_atom_site_aniso_U_33
_atom_site_aniso_U_23
_atom_site_aniso_U_13
_atom_site_aniso_U_12
O1 0.1039(16) 0.0498(14) 0.0702(13) 0.0017(14) 0.0609(12) -0.0051(15)
C1 0.0631(18) 0.045(2) 0.0413(16) 0.0000(13) 0.0284(15) -0.0002(15)
C2 0.063(2) 0.0383(17) 0.0470(19) 0.0005(15) 0.0277(15) -0.0020(16)
C3 0.0520(19) 0.0454(18) 0.0430(17) 0.0074(16) 0.0182(14) -0.0032(16)
C4 0.0502(17) 0.040(2) 0.0473(16) 0.0067(13) 0.0184(14) -0.0036(14)
C5 0.0512(17) 0.0391(18) 0.0442(15) 0.0033(14) 0.0200(13) -0.0031(14)
C6 0.0518(19) 0.0422(18) 0.0442(18) 0.0057(14) 0.0185(15) -0.0043(15)
C7 0.0529(19) 0.036(2) 0.0448(19) 0.0043(13) 0.0190(15) -0.0024(14)
C8 0.0506(17) 0.0416(18) 0.0428(15) 0.0053(15) 0.0156(14) -0.0053(16)
C9 0.0525(18) 0.0397(17) 0.0453(15) 0.0067(15) 0.0202(14) -0.0028(16)
C10 0.0523(18) 0.043(2) 0.0432(18) 0.0072(13) 0.0181(15) -0.0028(14)
C11 0.0534(18) 0.0376(18) 0.0440(17) 0.0047(14) 0.0190(14) -0.0021(16)

loop_
_atom_type_symbol
_atom_type_description
_atom_type_scat_dispersion_real
_atom_type_scat_dispersion_imag
_atom_type_scat_source
C C 0.0181 0.0091 'International Tables Vol C Tables 4.2.6.8 and 6.1.1.4'
H H 0 0 'International Tables Vol C Tables 4.2.6.8 and 6.1.1.4'
O O 0.0492 0.0322 'International Tables Vol C Tables 4.2.6.8 and 6.1.1.4'

loop_
_geom_angle_atom_site_label_1
_geom_angle_atom_site_label_2
_geom_angle_atom_site_label_3
_geom_angle
_geom_angle_site_symmetry_1
_geom_angle_site_symmetry_3
C1 O1 H1 104(3) . .
O1 C1 C2 109.8(2) . .
O1 C1 H1A 109.7 . .
C2 C1 H1A 109.7 . .
O1 C1 H1B 109.7 . .
C2 C1 H1B 109.7 . .
H1A C1 H1B 108.2 . .
C1 C2 C3 113.1(3) . .
C1 C2 H2A 109 . .
C3 C2 H2A 109 . .
C1 C2 H2B 109 . .
C3 C2 H2B 109 . .
H2A C2 H2B 107.8 . .
C2 C3 C4 114.1(3) . .
C2 C3 H3A 108.7 . .
C4 C3 H3A 108.7 . .
C2 C3 H3B 108.7 . .
C4 C3 H3B 108.7 . .
H3A C3 H3B 107.6 . .
C5 C4 C3 113.6(2) . .
C5 C4 H4A 108.9 . .
C3 C4 H4A 108.9 . .
C5 C4 H4B 108.9 . .
C3 C4 H4B 108.9 . .
H4A C4 H4B 107.7 . .
C6 C5 C4 113.9(2) . .
C6 C5 H5A 108.8 . .
C4 C5 H5A 108.8 . .
C6 C5 H5B 108.8 . .
C4 C5 H5B 108.8 . .
H5A C5 H5B 107.7 . .
C7 C6 C5 113.9(2) . .
C7 C6 H6A 108.8 . .
C5 C6 H6A 108.8 . .
C7 C6 H6B 108.8 . .
C5 C6 H6B 108.8 . .
H6A C6 H6B 107.7 . .
C6 C7 C8 114.2(2) . .
C6 C7 H7A 108.7 . .
C8 C7 H7A 108.7 . .
C6 C7 H7B 108.7 . .
C8 C7 H7B 108.7 . .
H7A C7 H7B 107.6 . .
C9 C8 C7 114.2(2) . .
C9 C8 H8A 108.7 . .
C7 C8 H8A 108.7 . .
C9 C8 H8B 108.7 . .
C7 C8 H8B 108.7 . .
H8A C8 H8B 107.6 . .
C8 C9 C10 114.3(2) . .
C8 C9 H9A 108.7 . .
C10 C9 H9A 108.7 . .
C8 C9 H9B 108.7 . .
C10 C9 H9B 108.7 . .
H9A C9 H9B 107.6 . .
C11 C10 C9 114.1(2) . .
C11 C10 H10A 108.7 . .
C9 C10 H10A 108.7 . .
C11 C10 H10B 108.7 . .
C9 C10 H10B 108.7 . .
H10A C10 H10B 107.6 . .
C10 C11 C11 114.2(3) . 5_675
C10 C11 H11A 108.7 . .
C11 C11 H11A 108.7 5_675 .
C10 C11 H11B 108.7 . .
C11 C11 H11B 108.7 5_675 .
H11A C11 H11B 107.6 . .

loop_
_geom_bond_atom_site_label_1
_geom_bond_atom_site_label_2
_geom_bond_distance
_geom_bond_site_symmetry_2
O1 C1 1.415(3) .
O1 H1 0.825(18) .
C1 C2 1.492(3) .
C1 H1A 0.97 .
C1 H1B 0.97 .
C2 C3 1.508(4) .
C2 H2A 0.97 .
C2 H2B 0.97 .
C3 C4 1.525(3) .
C3 H3A 0.97 .
C3 H3B 0.97 .
C4 C5 1.519(3) .
C4 H4A 0.97 .
C4 H4B 0.97 .
C5 C6 1.517(3) .
C5 H5A 0.97 .
C5 H5B 0.97 .
C6 C7 1.515(4) .
C6 H6A 0.97 .
C6 H6B 0.97 .
C7 C8 1.517(3) .
C7 H7A 0.97 .
C7 H7B 0.97 .
C8 C9 1.514(3) .
C8 H8A 0.97 .
C8 H8B 0.97 .
C9 C10 1.516(3) .
C9 H9A 0.97 .
C9 H9B 0.97 .
C10 C11 1.515(3) .
C10 H10A 0.97 .
C10 H10B 0.97 .
C11 C11 1.519(5) 5_675
C11 H11A 0.97 .
C11 H11B 0.97 .

loop_
_geom_hbond_atom_site_label_D
_geom_hbond_atom_site_label_H
_geom_hbond_atom_site_label_A
_geom_hbond_site_symmetry_A
_geom_hbond_distance_DH
_geom_hbond_distance_HA
_geom_hbond_distance_DA
_geom_hbond_angle_DHA
O1 H1 O1 4_445 0.825(18) 2.015(18) 2.8387(18) 176(4)

loop_
_geom_torsion_atom_site_label_1
_geom_torsion_atom_site_label_2
_geom_torsion_atom_site_label_3
_geom_torsion_atom_site_label_4
_geom_torsion
_geom_torsion_site_symmetry_3
_geom_torsion_site_symmetry_4
O1 C1 C2 C3 -179.6(2) . .
C1 C2 C3 C4 176.8(2) . .
C2 C3 C4 C5 -180.0(2) . .
C3 C4 C5 C6 179.3(2) . .
C4 C5 C6 C7 179.4(2) . .
C5 C6 C7 C8 179.6(2) . .
C6 C7 C8 C9 179.6(2) . .
C7 C8 C9 C10 179.9(2) . .
C8 C9 C10 C11 179.8(2) . .
C9 C10 C11 C11 179.9(2) . 5_675
C10 C11 C11 C10 -180.0(3) 5_675 5_675
